data_7023245
loop_
_publ_author_name
'Hernandez-Molina, Rita'
'Gushchin, Artem'
'Gonz\'alez-Platas, Javier'
'Mart\'inez, Manuel'
'Rodr\'iguez, Carlos'
'Vicent, Cristian'

_publ_section_title
;
 Tungsten and molybdenum incomplete cuboidal clusters;
 kinetico-mechanistic studies and association in dimers.
;
_journal_issue 42
_journal_name_full 'Dalton transactions (Cambridge, England : 2003)'
_journal_page_first 15016
_journal_page_last 15027
_journal_paper_doi 10.1039/c3dt51101d
_journal_volume 42
_journal_year 2013
_chemical_formula_moiety 'C32 H70 Mo6 N2 O16 P6 S20'
_chemical_formula_sum 'C32 H70 Mo6 N2 O16 P6 S20'
_chemical_formula_weight 2141.56
_chemical_name_systematic
;
 ?
;
_space_group_crystal_system orthorhombic
_space_group_IT_number 33
_space_group_name_Hall 'P 2c -2n'
_space_group_name_H-M_alt 'P n a 21'
_symmetry_space_group_name_Hall 'P 2c -2n'
_symmetry_space_group_name_H-M 'P n a 21'
_atom_sites_solution_hydrogens geom
_atom_sites_solution_primary direct
_audit_creation_date 2013-05-31
_audit_creation_method
;
  Olex2 1.2-ac2
  (compiled 2012.03.27 svn.r2268, GUI svn.r4156)
;
_cell_angle_alpha 90
_cell_angle_beta 90
_cell_angle_gamma 90
_cell_formula_units_Z 4
_cell_length_a 14.1592(2)
_cell_length_b 20.8726(4)
_cell_length_c 25.0380(4)
_cell_measurement_reflns_used 13553
_cell_measurement_temperature 100(2)
_cell_measurement_theta_max 73.2040
_cell_measurement_theta_min 3.7400
_cell_volume 7399.7(2)
_computing_cell_refinement
;
CrysAlisPro, Agilent Technologies,
Version 1.171.36.24 (release 03-12-2012 CrysAlis171 .NET)
(compiled Dec  3 2012,18:21:49)
;
_computing_data_collection
;
CrysAlisPro, Agilent Technologies,
Version 1.171.36.24 (release 03-12-2012 CrysAlis171 .NET)
(compiled Dec  3 2012,18:21:49)
;
_computing_data_reduction
;
CrysAlisPro, Agilent Technologies,
Version 1.171.36.24 (release 03-12-2012 CrysAlis171 .NET)
(compiled Dec  3 2012,18:21:49)
;
_computing_molecular_graphics
;
O. V. Dolomanov, L. J. Bourhis, R. J. Gildea, J. A. K. Howard and H. Puschmann,
OLEX2: a complete structure solution, refinement and analysis program.
J. Appl. Cryst. (2009). 42, 339-341.
;
_computing_publication_material
;
O. V. Dolomanov, L. J. Bourhis, R. J. Gildea, J. A. K. Howard and H. Puschmann,
OLEX2: a complete structure solution, refinement and analysis program.
J. Appl. Cryst. (2009). 42, 339-341.
;
_computing_structure_refinement
;
SHELXL, G.M. Sheldrick, Acta Cryst.
(2008). A64, 112-122
;
_computing_structure_solution
;
M.C.Burla, R.Caliandro, M.Camalli, B.Carrozzini, G.L.Cascarano, C.Giacovazzo,
M.Mallamo, A.Mazzone, G.Polidori and R. Spagna
SIR2011: a new package for crystal structure determination and refinement
J. Appl. Cryst. (2012). 45, 357-361.
;
_diffrn_ambient_temperature 100(2)
_diffrn_detector_area_resol_mean 10.5953
_diffrn_measured_fraction_theta_full 0.9994
_diffrn_measured_fraction_theta_max 0.9542
_diffrn_measurement_device_type 'SuperNova, Dual, Cu at zero, Atlas'
_diffrn_measurement_method '\w scans'
_diffrn_orient_matrix_UB_11 -0.0404174000
_diffrn_orient_matrix_UB_12 0.0135186000
_diffrn_orient_matrix_UB_13 -0.0560163000
_diffrn_orient_matrix_UB_21 -0.0802615000
_diffrn_orient_matrix_UB_22 0.0396528000
_diffrn_orient_matrix_UB_23 0.0251347000
_diffrn_orient_matrix_UB_31 0.0614329000
_diffrn_orient_matrix_UB_32 0.0607226000
_diffrn_orient_matrix_UB_33 -0.0040314000
_diffrn_radiation_monochromator mirror
_diffrn_radiation_type 'Cu K\a'
_diffrn_radiation_wavelength 1.5418
_diffrn_reflns_av_R_equivalents 0.0546
_diffrn_reflns_av_unetI/netI 0.0460
_diffrn_reflns_Laue_measured_fraction_full 0.975
_diffrn_reflns_Laue_measured_fraction_max 1.000
_diffrn_reflns_limit_h_max 15
_diffrn_reflns_limit_h_min -16
_diffrn_reflns_limit_k_max 24
_diffrn_reflns_limit_k_min -24
_diffrn_reflns_limit_l_max 29
_diffrn_reflns_limit_l_min -29
_diffrn_reflns_number 51323
_diffrn_reflns_point_group_measured_fraction_full 0.953
_diffrn_reflns_point_group_measured_fraction_max 0.977
_diffrn_reflns_theta_full 67.684
_diffrn_reflns_theta_max 66.598
_diffrn_reflns_theta_min 3.121
_diffrn_source 'SuperNova (Cu) X-ray Source'
_exptl_absorpt_coefficient_mu 15.050
_exptl_absorpt_correction_T_max 0.553
_exptl_absorpt_correction_T_min 0.114
_exptl_absorpt_correction_type analytical
_exptl_absorpt_process_details
;
CrysAlisPro, Agilent Technologies,
Version 1.171.36.24 (release 03-12-2012 CrysAlis171 .NET)
(compiled Dec  3 2012,18:21:49)
Analytical numeric absorption correction using a multifaceted crystal
            model based on expressions derived by R.C. Clark & J.S. Reid.
(Clark, R. C. & Reid, J. S. (1995). Acta Cryst. A51, 887-897)
;
_exptl_crystal_colour 'dark brown'
_exptl_crystal_density_diffrn 1.922
_exptl_crystal_density_method 'not measured'
_exptl_crystal_description prism
_exptl_crystal_F_000 4264
_exptl_crystal_size_max 0.2834
_exptl_crystal_size_mid 0.1309
_exptl_crystal_size_min 0.0431
_refine_diff_density_max 1.357
_refine_diff_density_min -1.156
_refine_diff_density_rms 0.221
_refine_ls_abs_structure_details
;
 Flack x determined using 4590 quotients [(I+)-(I-)]/[(I+)+(I-)]
 (Parsons and Flack (2004), Acta Cryst. A60, s61).
;
_refine_ls_abs_structure_Flack -0.006(9)
_refine_ls_extinction_method none
_refine_ls_goodness_of_fit_ref 1.142
_refine_ls_hydrogen_treatment constr
_refine_ls_matrix_type full
_refine_ls_number_parameters 772
_refine_ls_number_reflns 12757
_refine_ls_number_restraints 18
_refine_ls_restrained_S_all 1.141
_refine_ls_R_factor_all 0.0837
_refine_ls_R_factor_gt 0.0694
_refine_ls_shift/su_max 0.000
_refine_ls_shift/su_mean 0.000
_refine_ls_structure_factor_coef Fsqd
_refine_ls_weighting_details
;
 w=1/[\s^2^(Fo^2^)+(0.0989P)^2^+33.1300P]
 where P=(Fo^2^+2Fc^2^)/3
;
_refine_ls_weighting_scheme calc
_refine_ls_wR_factor_gt 0.1760
_refine_ls_wR_factor_ref 0.1907
_reflns_Friedel_coverage 0.906
_reflns_Friedel_fraction_full 0.929
_reflns_Friedel_fraction_max 0.952
_reflns_number_gt 10900
_reflns_number_total 12757
_reflns_threshold_expression 'I > 2\s(I)'
_cod_data_source_file c3dt51101d.txt
_cod_data_source_block Sample6
_cod_database_code 7023245
_reflns_odcompleteness_completeness 99.94
_reflns_odcompleteness_iscentric 1
_reflns_odcompleteness_theta 66.49

loop_
_space_group_symop_operation_xyz
'x, y, z'
'-x, -y, z+1/2'
'-x+1/2, y+1/2, z+1/2'
'x+1/2, -y+1/2, z'

loop_
_atom_site_label
_atom_site_type_symbol
_atom_site_fract_x
_atom_site_fract_y
_atom_site_fract_z
_atom_site_U_iso_or_equiv
_atom_site_adp_type
_atom_site_occupancy
_atom_site_site_symmetry_order
_atom_site_calc_flag
_atom_site_refinement_flags_posn
_atom_site_refinement_flags_adp
_atom_site_refinement_flags_occupancy
_atom_site_disorder_assembly
_atom_site_disorder_group
Mo1 Mo 0.32147(10) 0.24937(7) 0.17728(6) 0.0400(4) Uani 1 1 d . . . . .
Mo2 Mo 0.24817(11) 0.18459(8) 0.09463(7) 0.0474(4) Uani 1 1 d . . . . .
Mo3 Mo 0.31380(9) 0.11714(7) 0.18114(6) 0.0408(3) Uani 1 1 d . . . . .
Mo4 Mo -0.07932(9) -0.25528(7) 0.10791(6) 0.0383(3) Uani 1 1 d . . . . .
Mo5 Mo -0.00601(10) -0.20126(8) 0.19552(7) 0.0452(4) Uani 1 1 d . . . . .
Mo6 Mo -0.07149(9) -0.12345(7) 0.11470(6) 0.0390(3) Uani 1 1 d . . . . .
S1 S 0.1850(3) 0.1873(2) 0.1811(2) 0.0405(9) Uani 1 1 d . . . . .
S2 S 0.3712(4) 0.2561(3) 0.0906(2) 0.0551(12) Uani 1 1 d . . . . .
S3 S 0.3489(3) 0.0983(3) 0.0932(2) 0.0531(12) Uani 1 1 d . . . . .
S4 S 0.4410(3) 0.1803(2) 0.2006(2) 0.0473(11) Uani 1 1 d . . . . .
S5 S 0.0577(3) -0.1934(2) 0.1101(2) 0.0409(9) Uani 1 1 d . . . . .
S6 S -0.1277(3) -0.2741(2) 0.1935(2) 0.0470(10) Uani 1 1 d . . . . .
S7 S -0.1061(3) -0.1151(2) 0.20454(19) 0.0469(10) Uani 1 1 d . . . . .
S8 S -0.1976(3) -0.1836(2) 0.0897(2) 0.0429(10) Uani 1 1 d . . . . .
S11 S 0.2794(3) 0.2830(2) 0.2717(2) 0.0481(11) Uani 1 1 d . . . . .
S12 S 0.4329(3) 0.3438(3) 0.1919(2) 0.0543(12) Uani 1 1 d . . . . .
S21 S 0.2582(5) 0.1859(4) -0.0068(3) 0.0750(18) Uani 1 1 d . . . . .
S22 S 0.0965(3) 0.1298(3) 0.0691(2) 0.0532(12) Uani 1 1 d . . . . .
S31 S 0.4184(3) 0.0201(3) 0.2029(2) 0.0549(13) Uani 1 1 d . . . . .
S32 S 0.2684(3) 0.0953(2) 0.2768(2) 0.0460(10) Uani 1 1 d . . . . .
S41 S -0.0341(3) -0.2799(2) 0.0114(2) 0.0492(11) Uani 1 1 d . . . . .
S42 S -0.1888(3) -0.3476(3) 0.0861(2) 0.0549(13) Uani 1 1 d . . . . .
S51 S -0.0156(4) -0.2179(4) 0.2963(2) 0.0645(15) Uani 1 1 d . . . . .
S52 S 0.1442(4) -0.1494(3) 0.2265(2) 0.0549(12) Uani 1 1 d . . . . .
S61 S -0.1754(3) -0.0239(2) 0.1016(2) 0.0495(11) Uani 1 1 d . . . . .
S62 S -0.0248(3) -0.0895(2) 0.02123(19) 0.0466(10) Uani 1 1 d . . . . .
P1 P 0.3775(4) 0.3520(3) 0.2645(3) 0.0535(13) Uani 1 1 d . . . . .
P2 P 0.1321(4) 0.1433(3) -0.0077(2) 0.0639(15) Uani 1 1 d . . . . .
P3 P 0.3689(4) 0.0277(3) 0.2776(2) 0.0545(12) Uani 1 1 d . . . . .
P4 P -0.1330(4) -0.3486(2) 0.0133(2) 0.0522(12) Uani 1 1 d . . . . .
P5 P 0.1076(4) -0.1729(4) 0.3018(3) 0.0647(15) Uani 1 1 d . . . . .
P6 P -0.1284(4) -0.0245(2) 0.0263(2) 0.0488(11) Uani 1 1 d . . . . .
O1 O 0.2224(9) 0.3257(7) 0.1544(6) 0.051(3) Uani 1 1 d . . . . .
O2 O 0.1612(10) 0.2718(8) 0.0843(6) 0.058(4) Uani 1 1 d . . . . .
O3 O 0.0210(10) -0.3334(7) 0.1245(7) 0.054(3) Uani 1 1 d . . . . .
O4 O 0.0803(9) -0.2900(7) 0.1975(7) 0.057(4) Uani 1 1 d . . . . .
O11 O 0.4539(10) 0.3509(8) 0.3107(8) 0.065(4) Uani 1 1 d . . . . .
O12 O 0.3381(11) 0.4210(8) 0.2771(7) 0.065(4) Uani 1 1 d . . . . .
O21 O 0.0542(13) 0.1817(9) -0.0393(6) 0.068(4) Uani 1 1 d . . . . .
O22 O 0.1276(12) 0.0814(9) -0.0412(6) 0.069(4) Uani 1 1 d . . . . .
O31 O 0.3245(12) -0.0354(7) 0.3014(8) 0.072(5) Uani 1 1 d D . . . .
O32 O 0.4478(11) 0.0437(8) 0.3199(7) 0.065(4) Uani 1 1 d . . . . .
O41 O -0.2076(12) -0.3432(8) -0.0321(8) 0.067(4) Uani 1 1 d . . . . .
O42 O -0.0943(10) -0.4166(7) -0.0043(7) 0.063(4) Uani 1 1 d D . . . .
O51 O 0.1850(12) -0.2146(10) 0.3316(8) 0.075(5) Uani 1 1 d . . . . .
O52 O 0.1037(14) -0.1149(10) 0.3420(8) 0.086(6) Uani 1 1 d . . . . .
O61 O -0.0907(11) 0.0426(7) 0.0072(7) 0.064(4) Uani 1 1 d . . . . .
O62 O -0.2077(13) -0.0372(9) -0.0153(9) 0.079(5) Uani 1 1 d D . . . .
N1 N 0.1952(11) 0.0357(7) 0.1681(7) 0.044(4) Uani 1 1 d . . . . .
N2 N 0.0471(11) -0.0443(8) 0.1355(7) 0.046(4) Uani 1 1 d . . . . .
C1 C 0.1669(13) 0.3203(10) 0.1152(9) 0.050(5) Uani 1 1 d . . . . .
C2 C 0.1043(17) 0.3743(13) 0.0992(15) 0.087(9) Uani 1 1 d . . . . .
H2A H 0.1053 0.3788 0.0610 0.131 Uiso 1 1 calc R U . . .
H2B H 0.1262 0.4132 0.1154 0.131 Uiso 1 1 calc R U . . .
H2C H 0.0409 0.3657 0.1108 0.131 Uiso 1 1 calc R U . . .
C3 C 0.2070(13) -0.0098(10) 0.1308(8) 0.046(4) Uani 1 1 d . . . . .
H3 H 0.2663 -0.0150 0.1154 0.055 Uiso 1 1 calc R U . . .
C4 C 0.1329(11) -0.0499(8) 0.1143(8) 0.040(4) Uani 1 1 d . . . . .
H4 H 0.1438 -0.0807 0.0882 0.048 Uiso 1 1 calc R U . . .
C5 C 0.0368(13) 0.0002(9) 0.1735(8) 0.047(4) Uani 1 1 d . . . . .
H5 H -0.0216 0.0042 0.1901 0.057 Uiso 1 1 calc R U . . .
C6 C 0.1083(12) 0.0403(9) 0.1889(9) 0.046(4) Uani 1 1 d . . . . .
H6 H 0.0962 0.0717 0.2144 0.056 Uiso 1 1 calc R U . . .
C7 C 0.0730(16) -0.3350(10) 0.1636(11) 0.059(6) Uani 1 1 d . . . . .
C8 C 0.1301(16) -0.3929(10) 0.1737(11) 0.062(6) Uani 1 1 d . . . . .
H8A H 0.1447 -0.4133 0.1403 0.093 Uiso 1 1 calc R U . . .
H8B H 0.0951 -0.4220 0.1958 0.093 Uiso 1 1 calc R U . . .
H8C H 0.1877 -0.3811 0.1914 0.093 Uiso 1 1 calc R U . . .
C11 C 0.5160(14) 0.2938(11) 0.3160(9) 0.061(6) Uani 1 1 d D . . . .
H11A H 0.5493 0.2857 0.2828 0.074 Uiso 1 1 calc R U . . .
H11B H 0.4791 0.2562 0.3251 0.074 Uiso 1 1 calc R U . . .
C12 C 0.5847(14) 0.3091(13) 0.3599(9) 0.069(7) Uani 1 1 d D . . . .
H12A H 0.5509 0.3158 0.3927 0.103 Uiso 1 1 calc R U . . .
H12B H 0.6191 0.3473 0.3509 0.103 Uiso 1 1 calc R U . . .
H12C H 0.6280 0.2741 0.3642 0.103 Uiso 1 1 calc R U . . .
C13 C 0.2604(18) 0.4455(9) 0.2440(9) 0.064(6) Uani 1 1 d D . . . .
H13A H 0.2143 0.4122 0.2369 0.076 Uiso 1 1 calc R U . . .
H13B H 0.2840 0.4618 0.2102 0.076 Uiso 1 1 calc R U . . .
C14 C 0.218(2) 0.4984(12) 0.2765(11) 0.089(9) Uani 1 1 d D . . . .
H14A H 0.2652 0.5295 0.2850 0.134 Uiso 1 1 calc R U . . .
H14B H 0.1919 0.4811 0.3089 0.134 Uiso 1 1 calc R U . . .
H14C H 0.1680 0.5186 0.2563 0.134 Uiso 1 1 calc R U . . .
C21 C 0.033(3) 0.2461(16) -0.0248(11) 0.096(10) Uani 1 1 d D . . . .
H21A H -0.0299 0.2467 -0.0101 0.115 Uiso 0.46(4) 1 calc R U P A 1
H21B H 0.0762 0.2580 0.0038 0.115 Uiso 0.46(4) 1 calc R U P A 1
H21C H 0.0100 0.2479 0.0116 0.115 Uiso 0.54(4) 1 calc R U P A 2
H21D H 0.0898 0.2723 -0.0273 0.115 Uiso 0.54(4) 1 calc R U P A 2
C22A C 0.039(6) 0.297(2) -0.0667(18) 0.09(2) Uani 0.46(4) 1 d D . P A 1
H22A H 0.0779 0.3316 -0.0541 0.134 Uiso 0.46(4) 1 calc R U P A 1
H22B H -0.0235 0.3131 -0.0740 0.134 Uiso 0.46(4) 1 calc R U P A 1
H22C H 0.0654 0.2796 -0.0988 0.134 Uiso 0.46(4) 1 calc R U P A 1
C22B C -0.040(3) 0.270(3) -0.0630(17) 0.09(2) Uani 0.54(4) 1 d D . P A 2
H22D H -0.0109 0.2817 -0.0960 0.134 Uiso 0.54(4) 1 calc R U P A 2
H22E H -0.0721 0.3058 -0.0478 0.134 Uiso 0.54(4) 1 calc R U P A 2
H22F H -0.0852 0.2360 -0.0696 0.134 Uiso 0.54(4) 1 calc R U P A 2
C23 C 0.1864(18) 0.0268(13) -0.0264(9) 0.073(7) Uani 1 1 d D . . . .
H23A H 0.2459 0.0412 -0.0114 0.088 Uiso 1 1 calc R U . . .
H23B H 0.1544 0.0002 -0.0003 0.088 Uiso 1 1 calc R U . . .
C24 C 0.202(4) -0.009(2) -0.0771(11) 0.17(2) Uani 1 1 d D . . . .
H24A H 0.2455 0.0138 -0.0994 0.249 Uiso 1 1 calc R U . . .
H24B H 0.1434 -0.0148 -0.0955 0.249 Uiso 1 1 calc R U . . .
H24C H 0.2285 -0.0508 -0.0690 0.249 Uiso 1 1 calc R U . . .
C31 C 0.3701(17) -0.0973(9) 0.2979(13) 0.088(9) Uani 1 1 d D . . . .
H31A H 0.4315 -0.0941 0.2809 0.105 Uiso 0.46(4) 1 calc R U P A 1
H31B H 0.3315 -0.1278 0.2785 0.105 Uiso 0.46(4) 1 calc R U P A 1
H31C H 0.3363 -0.1261 0.3215 0.105 Uiso 0.54(4) 1 calc R U P A 2
H31D H 0.3606 -0.1129 0.2618 0.105 Uiso 0.54(4) 1 calc R U P A 2
C32A C 0.379(3) -0.115(2) 0.3558(13) 0.060(14) Uani 0.46(4) 1 d D . P A 1
H32A H 0.4382 -0.1002 0.3693 0.090 Uiso 0.46(4) 1 calc R U P A 1
H32B H 0.3750 -0.1607 0.3594 0.090 Uiso 0.46(4) 1 calc R U P A 1
H32C H 0.3283 -0.0954 0.3755 0.090 Uiso 0.46(4) 1 calc R U P A 1
C32B C 0.4732(19) -0.104(3) 0.310(3) 0.085(17) Uani 0.54(4) 1 d D . P A 2
H32D H 0.5093 -0.0978 0.2782 0.128 Uiso 0.54(4) 1 calc R U P A 2
H32E H 0.4852 -0.1460 0.3243 0.128 Uiso 0.54(4) 1 calc R U P A 2
H32F H 0.4911 -0.0724 0.3362 0.128 Uiso 0.54(4) 1 calc R U P A 2
C33 C 0.5006(17) 0.1023(13) 0.3144(10) 0.075(8) Uani 1 1 d D . . . .
H33A H 0.4581 0.1383 0.3102 0.090 Uiso 1 1 calc R U . . .
H33B H 0.5415 0.1001 0.2834 0.090 Uiso 1 1 calc R U . . .
C34 C 0.558(2) 0.1101(17) 0.3642(10) 0.086(9) Uani 1 1 d D . . . .
H34A H 0.5748 0.0686 0.3780 0.129 Uiso 1 1 calc R U . . .
H34B H 0.5224 0.1331 0.3904 0.129 Uiso 1 1 calc R U . . .
H34C H 0.6149 0.1335 0.3560 0.129 Uiso 1 1 calc R U . . .
C41 C -0.2710(18) -0.2855(14) -0.0309(11) 0.077(8) Uani 1 1 d D . . . .
H41A H -0.3028 -0.2822 0.0033 0.093 Uiso 1 1 calc R U . . .
H41B H -0.2351 -0.2466 -0.0370 0.093 Uiso 1 1 calc R U . . .
C42 C -0.3408(19) -0.2963(17) -0.0750(11) 0.094(10) Uani 1 1 d D . . . .
H42A H -0.3772 -0.3340 -0.0675 0.140 Uiso 1 1 calc R U . . .
H42B H -0.3078 -0.3017 -0.1082 0.140 Uiso 1 1 calc R U . . .
H42C H -0.3822 -0.2600 -0.0775 0.140 Uiso 1 1 calc R U . . .
C43 C -0.0194(15) -0.4464(13) 0.0262(10) 0.088(9) Uani 1 1 d D . . . .
H43A H -0.0410 -0.4571 0.0618 0.106 Uiso 1 1 calc R U . . .
H43B H 0.0346 -0.4179 0.0290 0.106 Uiso 1 1 calc R U . . .
C44 C 0.006(2) -0.5058(11) -0.0044(14) 0.107(13) Uani 1 1 d D . . . .
H44A H 0.0215 -0.4946 -0.0405 0.160 Uiso 1 1 calc R U . . .
H44B H -0.0464 -0.5349 -0.0042 0.160 Uiso 1 1 calc R U . . .
H44C H 0.0597 -0.5260 0.0121 0.160 Uiso 1 1 calc R U . . .
C51 C 0.220(2) -0.2716(16) 0.3075(11) 0.089(10) Uani 1 1 d D . . . .
H51A H 0.1751 -0.2865 0.2811 0.107 Uiso 1 1 calc R U . . .
H51B H 0.2788 -0.2621 0.2892 0.107 Uiso 1 1 calc R U . . .
C52 C 0.237(4) -0.3237(17) 0.3475(14) 0.137(17) Uani 1 1 d D . . . .
H52A H 0.2633 -0.3057 0.3795 0.205 Uiso 1 1 calc R U . . .
H52B H 0.2802 -0.3545 0.3329 0.205 Uiso 1 1 calc R U . . .
H52C H 0.1782 -0.3444 0.3558 0.205 Uiso 1 1 calc R U . . .
C53 C 0.033(3) -0.0663(17) 0.3327(17) 0.128(15) Uani 1 1 d D . . . .
H53A H 0.0276 -0.0581 0.2947 0.154 Uiso 1 1 calc R U . . .
H53B H -0.0277 -0.0811 0.3456 0.154 Uiso 1 1 calc R U . . .
C54 C 0.060(3) -0.0058(16) 0.3611(17) 0.119(14) Uani 1 1 d D . . . .
H54A H 0.1229 -0.0099 0.3749 0.178 Uiso 1 1 calc R U . . .
H54B H 0.0168 0.0017 0.3900 0.178 Uiso 1 1 calc R U . . .
H54C H 0.0575 0.0295 0.3366 0.178 Uiso 1 1 calc R U . . .
C61 C -0.1391(16) 0.1016(10) 0.0195(10) 0.063(6) Uani 1 1 d D . . . .
H61A H -0.0934 0.1361 0.0222 0.076 Uiso 1 1 calc R U . . .
H61B H -0.1705 0.0975 0.0537 0.076 Uiso 1 1 calc R U . . .
C62 C -0.210(2) 0.1177(16) -0.0226(11) 0.097(10) Uani 1 1 d D . . . .
H62A H -0.2576 0.0848 -0.0240 0.145 Uiso 1 1 calc R U . . .
H62B H -0.1796 0.1208 -0.0567 0.145 Uiso 1 1 calc R U . . .
H62C H -0.2397 0.1579 -0.0142 0.145 Uiso 1 1 calc R U . . .
C63 C -0.255(2) -0.0981(11) -0.0211(12) 0.105(11) Uani 1 1 d D . . . .
H63A H -0.2097 -0.1325 -0.0190 0.126 Uiso 1 1 calc R U . . .
H63B H -0.3002 -0.1035 0.0080 0.126 Uiso 1 1 calc R U . . .
C64 C -0.307(2) -0.1016(17) -0.0733(11) 0.091(9) Uani 1 1 d D . . . .
H64A H -0.2622 -0.0978 -0.1021 0.136 Uiso 1 1 calc R U . . .
H64B H -0.3518 -0.0673 -0.0755 0.136 Uiso 1 1 calc R U . . .
H64C H -0.3391 -0.1419 -0.0759 0.136 Uiso 1 1 calc R U . . .

loop_
_atom_site_aniso_label
_atom_site_aniso_U_11
_atom_site_aniso_U_22
_atom_site_aniso_U_33
_atom_site_aniso_U_23
_atom_site_aniso_U_13
_atom_site_aniso_U_12
Mo1 0.0253(7) 0.0481(8) 0.0467(8) 0.0006(6) 0.0047(6) -0.0048(6)
Mo2 0.0338(8) 0.0641(10) 0.0444(7) -0.0007(7) 0.0063(6) -0.0071(7)
Mo3 0.0262(6) 0.0464(7) 0.0497(8) -0.0073(6) 0.0048(6) -0.0014(5)
Mo4 0.0246(7) 0.0441(7) 0.0461(8) 0.0047(6) 0.0055(6) -0.0032(5)
Mo5 0.0300(7) 0.0570(8) 0.0485(8) 0.0062(7) 0.0013(6) -0.0004(6)
Mo6 0.0280(7) 0.0431(7) 0.0460(7) -0.0017(6) 0.0046(6) 0.0008(5)
S1 0.0262(19) 0.047(2) 0.049(2) -0.0003(18) 0.0040(18) -0.0052(16)
S2 0.040(3) 0.072(3) 0.053(3) 0.006(2) 0.011(2) -0.011(2)
S3 0.033(2) 0.073(3) 0.053(3) -0.010(2) 0.011(2) -0.004(2)
S4 0.028(2) 0.056(3) 0.058(3) -0.006(2) 0.001(2) -0.0018(18)
S5 0.030(2) 0.037(2) 0.055(3) 0.0025(18) 0.002(2) -0.0003(16)
S6 0.034(2) 0.051(2) 0.056(3) 0.011(2) 0.006(2) -0.0072(19)
S7 0.030(2) 0.066(3) 0.045(2) -0.002(2) 0.0036(18) 0.0021(19)
S8 0.029(2) 0.047(2) 0.053(3) -0.0056(19) 0.0001(19) 0.0025(17)
S11 0.036(2) 0.050(3) 0.058(3) -0.007(2) 0.005(2) -0.003(2)
S12 0.035(2) 0.056(3) 0.072(3) -0.003(2) 0.007(2) -0.010(2)
S21 0.066(4) 0.109(5) 0.050(3) 0.002(3) 0.015(3) -0.015(3)
S22 0.036(2) 0.076(3) 0.048(2) -0.002(2) 0.002(2) -0.009(2)
S31 0.033(2) 0.062(3) 0.070(3) -0.012(2) 0.001(2) 0.011(2)
S32 0.037(2) 0.050(2) 0.051(2) -0.004(2) 0.0007(19) 0.0025(19)
S41 0.040(2) 0.051(3) 0.057(3) -0.001(2) 0.008(2) -0.004(2)
S42 0.032(2) 0.056(3) 0.077(3) -0.002(2) 0.009(2) -0.009(2)
S51 0.047(3) 0.100(5) 0.047(3) 0.015(3) -0.003(2) 0.001(3)
S52 0.037(3) 0.064(3) 0.063(3) 0.005(2) -0.007(2) -0.001(2)
S61 0.037(2) 0.051(3) 0.061(3) -0.003(2) 0.002(2) 0.0075(19)
S62 0.043(2) 0.049(2) 0.048(2) 0.0046(19) 0.0058(19) 0.003(2)
P1 0.037(3) 0.048(3) 0.076(4) -0.006(2) -0.003(2) -0.004(2)
P2 0.055(3) 0.091(4) 0.045(3) -0.002(3) -0.001(2) -0.001(3)
P3 0.042(3) 0.056(3) 0.065(3) -0.002(2) -0.001(2) 0.010(2)
P4 0.042(3) 0.045(3) 0.070(3) -0.009(2) 0.003(2) -0.001(2)
P5 0.045(3) 0.089(4) 0.059(3) 0.005(3) -0.012(3) 0.004(3)
P6 0.046(3) 0.047(3) 0.053(3) 0.005(2) -0.003(2) 0.006(2)
O1 0.038(7) 0.048(7) 0.068(9) 0.021(6) 0.012(7) -0.014(6)
O2 0.039(7) 0.072(10) 0.063(9) 0.011(8) 0.002(7) -0.012(7)
O3 0.038(7) 0.046(7) 0.078(10) 0.005(7) -0.001(7) 0.009(6)
O4 0.037(7) 0.059(8) 0.074(10) 0.016(8) 0.008(7) 0.003(6)
O11 0.030(7) 0.069(10) 0.095(12) -0.009(8) -0.014(7) 0.002(7)
O12 0.055(9) 0.061(9) 0.079(11) -0.014(8) -0.012(8) 0.007(7)
O21 0.063(10) 0.091(12) 0.048(8) 0.000(8) 0.001(7) 0.005(9)
O22 0.064(10) 0.090(12) 0.054(8) -0.008(8) -0.010(7) -0.002(9)
O31 0.063(10) 0.052(9) 0.101(14) 0.016(9) 0.008(9) 0.004(8)
O32 0.052(9) 0.072(10) 0.072(10) 0.005(8) 0.002(8) 0.010(8)
O41 0.052(9) 0.066(10) 0.085(11) -0.018(8) -0.011(8) 0.004(8)
O42 0.045(8) 0.046(8) 0.098(12) -0.008(8) 0.002(8) 0.010(6)
O51 0.053(10) 0.099(14) 0.074(11) 0.016(10) -0.011(8) 0.010(10)
O52 0.068(12) 0.114(15) 0.075(11) -0.009(11) -0.018(9) 0.014(11)
O61 0.062(10) 0.046(8) 0.082(11) 0.015(7) 0.002(8) 0.005(7)
O62 0.070(11) 0.072(11) 0.095(14) -0.021(10) -0.022(10) 0.013(9)
N1 0.033(8) 0.037(7) 0.061(10) 0.006(7) 0.003(7) 0.001(6)
N2 0.029(8) 0.050(9) 0.059(9) 0.005(7) 0.000(7) -0.001(7)
C1 0.025(8) 0.072(14) 0.053(11) 0.009(10) 0.001(8) -0.004(8)
C2 0.044(13) 0.089(18) 0.13(3) 0.019(18) 0.028(15) -0.002(12)
C3 0.029(9) 0.057(11) 0.052(10) -0.009(9) -0.002(8) 0.009(8)
C4 0.030(8) 0.034(8) 0.055(10) -0.013(8) 0.008(8) -0.015(6)
C5 0.039(10) 0.049(10) 0.054(10) 0.008(8) 0.013(8) 0.007(8)
C6 0.031(9) 0.045(9) 0.063(12) -0.004(9) 0.006(8) 0.009(7)
C7 0.053(13) 0.045(11) 0.079(16) 0.020(11) 0.016(12) 0.006(10)
C8 0.049(12) 0.053(11) 0.084(16) 0.015(11) 0.016(12) -0.001(10)
C11 0.042(12) 0.065(13) 0.077(15) 0.003(11) 0.008(11) -0.004(10)
C12 0.029(10) 0.12(2) 0.058(13) 0.007(13) 0.004(9) -0.007(11)
C13 0.081(16) 0.045(11) 0.064(13) 0.006(10) 0.015(12) 0.020(11)
C14 0.066(17) 0.10(2) 0.10(2) 0.031(17) 0.022(16) 0.023(15)
C21 0.12(3) 0.11(3) 0.056(15) 0.006(15) -0.018(17) 0.02(2)
C22A 0.15(6) 0.07(4) 0.05(3) 0.01(2) -0.01(3) -0.06(4)
C22B 0.09(4) 0.08(4) 0.10(4) 0.03(3) 0.04(3) 0.04(3)
C23 0.060(15) 0.10(2) 0.060(13) 0.006(13) -0.008(11) 0.002(13)
C24 0.26(6) 0.17(4) 0.065(18) -0.01(2) 0.01(3) 0.15(4)
C31 0.066(17) 0.062(15) 0.13(3) -0.018(16) -0.021(17) 0.001(13)
C32A 0.06(3) 0.04(2) 0.08(3) -0.01(2) -0.02(3) 0.01(2)
C32B 0.07(4) 0.08(3) 0.10(4) 0.01(3) -0.02(3) -0.02(3)
C33 0.046(13) 0.081(17) 0.10(2) 0.023(15) -0.008(13) -0.010(12)
C34 0.066(17) 0.12(3) 0.072(17) -0.016(16) -0.011(14) 0.004(16)
C41 0.059(15) 0.088(18) 0.084(18) -0.025(15) -0.014(13) 0.026(14)
C42 0.060(17) 0.13(3) 0.09(2) -0.020(19) -0.009(15) 0.039(18)
C43 0.042(13) 0.12(2) 0.10(2) 0.001(19) 0.013(14) 0.025(14)
C44 0.09(2) 0.078(18) 0.15(3) 0.06(2) 0.05(2) 0.045(16)
C51 0.054(15) 0.14(3) 0.070(17) 0.032(18) 0.016(13) 0.026(18)
C52 0.22(5) 0.11(3) 0.08(2) 0.01(2) 0.01(3) -0.01(3)
C53 0.11(3) 0.17(4) 0.11(3) 0.00(3) -0.04(2) 0.02(3)
C54 0.13(3) 0.10(3) 0.12(3) 0.00(2) -0.05(3) -0.02(2)
C61 0.059(13) 0.039(10) 0.092(17) -0.003(10) -0.005(12) 0.010(10)
C62 0.10(2) 0.10(2) 0.09(2) 0.006(17) -0.017(19) 0.047(19)
C63 0.08(2) 0.10(2) 0.14(3) -0.01(2) -0.01(2) 0.027(19)
C64 0.074(18) 0.12(3) 0.074(18) -0.018(17) -0.019(15) 0.008(18)

loop_
_atom_type_symbol
_atom_type_description
_atom_type_scat_dispersion_real
_atom_type_scat_dispersion_imag
_atom_type_scat_source
C C 0.0181 0.0091 'International Tables Vol C Tables 4.2.6.8 and 6.1.1.4'
H H 0.0000 0.0000 'International Tables Vol C Tables 4.2.6.8 and 6.1.1.4'
Mo Mo -0.0483 2.7339 'International Tables Vol C Tables 4.2.6.8 and 6.1.1.4'
N N 0.0311 0.0180 'International Tables Vol C Tables 4.2.6.8 and 6.1.1.4'
O O 0.0492 0.0322 'International Tables Vol C Tables 4.2.6.8 and 6.1.1.4'
P P 0.2955 0.4335 'International Tables Vol C Tables 4.2.6.8 and 6.1.1.4'
S S 0.3331 0.5567 'International Tables Vol C Tables 4.2.6.8 and 6.1.1.4'

loop_
_exptl_crystal_face_index_h
_exptl_crystal_face_index_k
_exptl_crystal_face_index_l
_exptl_crystal_face_perp_dist
_exptl_oxdiff_crystal_face_indexfrac_h
_exptl_oxdiff_crystal_face_indexfrac_k
_exptl_oxdiff_crystal_face_indexfrac_l
_exptl_oxdiff_crystal_face_x
_exptl_oxdiff_crystal_face_y
_exptl_oxdiff_crystal_face_z
0 1 0 0.0655 -0.0000 1.0000 -0.0000 0.0135 0.0397 0.0607
-1 0 0 0.1417 -1.0000 -0.0000 0.0000 0.0404 0.0803 -0.0614
1 0 0 0.1417 1.0000 0.0000 -0.0000 -0.0404 -0.0803 0.0614
0 0 1 0.0215 0.0000 -0.0000 1.0000 -0.0560 0.0251 -0.0040
0 -1 0 0.0655 0.0000 -1.0000 0.0000 -0.0135 -0.0397 -0.0607
0 0 -1 0.0215 -0.0000 0.0000 -1.0000 0.0560 -0.0251 0.0040

loop_
_geom_angle_atom_site_label_1
_geom_angle_atom_site_label_2
_geom_angle_atom_site_label_3
_geom_angle
Mo2 Mo1 Mo3 60.54(6)
S1 Mo1 Mo2 55.26(13)
S1 Mo1 Mo3 53.89(11)
S1 Mo1 S11 85.45(17)
S1 Mo1 S12 159.58(17)
S2 Mo1 Mo2 54.38(14)
S2 Mo1 Mo3 96.14(15)
S2 Mo1 S1 109.2(2)
S2 Mo1 S4 93.0(2)
S2 Mo1 S11 160.0(2)
S2 Mo1 S12 84.1(2)
S4 Mo1 Mo2 99.46(14)
S4 Mo1 Mo3 52.67(12)
S4 Mo1 S1 104.59(17)
S4 Mo1 S11 96.33(19)
S4 Mo1 S12 89.59(18)
S11 Mo1 Mo2 140.18(12)
S11 Mo1 Mo3 103.57(13)
S11 Mo1 S12 78.34(18)
S12 Mo1 Mo2 137.70(15)
S12 Mo1 Mo3 142.26(14)
O1 Mo1 Mo2 85.3(4)
O1 Mo1 Mo3 135.0(4)
O1 Mo1 S1 83.3(3)
O1 Mo1 S2 84.5(4)
O1 Mo1 S4 172.1(4)
O1 Mo1 S11 83.8(4)
O1 Mo1 S12 82.7(4)
Mo1 Mo2 Mo3 61.22(6)
S1 Mo2 Mo1 54.70(11)
S1 Mo2 Mo3 54.04(12)
S1 Mo2 S21 160.7(2)
S1 Mo2 S22 85.42(16)
S2 Mo2 Mo1 54.00(14)
S2 Mo2 Mo3 96.38(15)
S2 Mo2 S1 108.30(18)
S2 Mo2 S3 92.2(2)
S2 Mo2 S21 84.7(2)
S2 Mo2 S22 158.8(2)
S3 Mo2 Mo1 99.61(15)
S3 Mo2 Mo3 53.15(14)
S3 Mo2 S1 105.69(18)
S3 Mo2 S21 87.6(2)
S3 Mo2 S22 99.74(19)
S21 Mo2 Mo1 138.04(17)
S21 Mo2 Mo3 140.74(19)
S22 Mo2 Mo1 139.11(14)
S22 Mo2 Mo3 104.84(14)
S22 Mo2 S21 78.4(2)
O2 Mo2 Mo1 83.7(4)
O2 Mo2 Mo3 134.6(4)
O2 Mo2 S1 82.8(4)
O2 Mo2 S2 83.2(4)
O2 Mo2 S3 171.3(4)
O2 Mo2 S21 84.6(5)
O2 Mo2 S22 82.5(4)
Mo2 Mo3 Mo1 58.24(6)
S1 Mo3 Mo1 53.50(11)
S1 Mo3 Mo2 54.19(13)
S1 Mo3 S31 160.69(18)
S1 Mo3 S32 85.10(17)
S1 Mo3 N1 84.2(4)
S3 Mo3 Mo1 97.42(16)
S3 Mo3 Mo2 53.35(15)
S3 Mo3 S1 106.0(2)
S3 Mo3 S31 86.8(2)
S3 Mo3 S32 159.56(19)
S3 Mo3 N1 84.3(4)
S4 Mo3 Mo1 53.14(13)
S4 Mo3 Mo2 97.98(15)
S4 Mo3 S1 104.67(17)
S4 Mo3 S3 97.62(19)
S4 Mo3 S31 87.43(18)
S4 Mo3 S32 95.95(19)
S4 Mo3 N1 169.9(4)
S31 Mo3 Mo1 140.57(13)
S31 Mo3 Mo2 140.12(15)
S32 Mo3 Mo1 102.95(12)
S32 Mo3 Mo2 139.09(12)
S32 Mo3 S31 78.62(18)
N1 Mo3 Mo1 136.6(4)
N1 Mo3 Mo2 91.1(4)
N1 Mo3 S31 82.8(4)
N1 Mo3 S32 79.8(4)
Mo5 Mo4 Mo6 60.90(6)
S5 Mo4 Mo5 54.89(14)
S5 Mo4 Mo6 54.04(11)
S5 Mo4 S41 85.69(17)
S5 Mo4 S42 159.37(18)
S6 Mo4 Mo5 54.53(13)
S6 Mo4 Mo6 97.23(14)
S6 Mo4 S5 108.87(19)
S6 Mo4 S8 94.60(18)
S6 Mo4 S41 158.25(17)
S6 Mo4 S42 83.54(18)
S8 Mo4 Mo5 99.91(13)
S8 Mo4 Mo6 52.47(12)
S8 Mo4 S5 104.57(16)
S8 Mo4 S41 97.25(18)
S8 Mo4 S42 90.34(18)
S41 Mo4 Mo5 139.80(12)
S41 Mo4 Mo6 104.45(12)
S42 Mo4 Mo5 137.28(15)
S42 Mo4 Mo6 142.80(14)
S42 Mo4 S41 78.23(17)
O3 Mo4 Mo5 84.7(4)
O3 Mo4 Mo6 134.5(4)
O3 Mo4 S5 82.5(4)
O3 Mo4 S6 83.7(4)
O3 Mo4 S8 172.9(4)
O3 Mo4 S41 82.4(5)
O3 Mo4 S42 82.7(4)
Mo4 Mo5 Mo6 61.04(6)
S5 Mo5 Mo4 55.01(12)
S5 Mo5 Mo6 54.12(11)
S5 Mo5 S51 159.95(18)
S5 Mo5 S52 85.71(18)
S6 Mo5 Mo4 54.05(13)
S6 Mo5 Mo6 97.00(14)
S6 Mo5 S5 108.51(18)
S6 Mo5 S7 93.30(18)
S6 Mo5 S51 83.8(2)
S6 Mo5 S52 158.01(19)
S7 Mo5 Mo4 99.84(14)
S7 Mo5 Mo6 53.42(13)
S7 Mo5 S5 105.90(17)
S7 Mo5 S51 88.7(2)
S7 Mo5 S52 98.90(19)
S51 Mo5 Mo4 137.12(17)
S51 Mo5 Mo6 142.10(17)
S52 Mo5 Mo4 139.81(15)
S52 Mo5 Mo6 104.96(14)
S52 Mo5 S51 78.3(2)
O4 Mo5 Mo4 83.1(5)
O4 Mo5 Mo6 133.9(5)
O4 Mo5 S5 82.3(4)
O4 Mo5 S6 82.0(4)
O4 Mo5 S7 171.6(4)
O4 Mo5 S51 83.9(5)
O4 Mo5 S52 83.5(4)
Mo5 Mo6 Mo4 58.06(6)
S5 Mo6 Mo4 53.63(11)
S5 Mo6 Mo5 53.60(13)
S5 Mo6 S61 160.96(17)
S5 Mo6 S62 85.66(17)
S5 Mo6 N2 83.9(4)
S7 Mo6 Mo4 97.31(14)
S7 Mo6 Mo5 53.18(13)
S7 Mo6 S5 105.15(18)
S7 Mo6 S61 86.62(18)
S7 Mo6 S62 159.12(18)
S7 Mo6 N2 83.4(4)
S8 Mo6 Mo4 53.12(12)
S8 Mo6 Mo5 98.12(14)
S8 Mo6 S5 104.81(16)
S8 Mo6 S7 98.27(18)
S8 Mo6 S61 87.83(16)
S8 Mo6 S62 96.03(18)
S8 Mo6 N2 170.2(4)
S61 Mo6 Mo4 140.95(13)
S61 Mo6 Mo5 139.78(14)
S62 Mo6 Mo4 103.44(12)
S62 Mo6 Mo5 139.06(12)
S62 Mo6 S61 78.78(17)
N2 Mo6 Mo4 136.4(4)
N2 Mo6 Mo5 90.6(4)
N2 Mo6 S61 82.6(4)
N2 Mo6 S62 80.0(4)
Mo1 S1 Mo2 70.04(14)
Mo1 S1 Mo3 72.61(13)
Mo3 S1 Mo2 71.77(14)
Mo1 S2 Mo2 71.62(15)
Mo3 S3 Mo2 73.50(16)
Mo3 S4 Mo1 74.19(15)
Mo4 S5 Mo6 72.32(13)
Mo5 S5 Mo4 70.09(14)
Mo5 S5 Mo6 72.27(14)
Mo4 S6 Mo5 71.42(14)
Mo5 S7 Mo6 73.40(15)
Mo6 S8 Mo4 74.41(15)
P1 S11 Mo1 87.2(2)
P1 S12 Mo1 87.4(2)
P2 S21 Mo2 87.5(3)
P2 S22 Mo2 88.0(3)
P3 S31 Mo3 86.2(2)
P3 S32 Mo3 87.5(2)
P4 S41 Mo4 86.9(2)
P4 S42 Mo4 87.8(2)
P5 S51 Mo5 87.5(3)
P5 S52 Mo5 88.1(3)
P6 S61 Mo6 85.7(2)
P6 S62 Mo6 86.5(2)
S12 P1 S11 107.1(3)
O11 P1 S11 113.3(7)
O11 P1 S12 113.4(7)
O12 P1 S11 113.1(7)
O12 P1 S12 113.7(8)
O12 P1 O11 96.3(9)
S21 P2 S22 106.1(3)
O21 P2 S21 113.8(8)
O21 P2 S22 112.2(7)
O22 P2 S21 114.6(8)
O22 P2 S22 113.2(8)
O22 P2 O21 97.2(10)
S31 P3 S32 107.1(3)
O31 P3 S31 115.3(8)
O31 P3 S32 108.0(7)
O32 P3 S31 113.3(7)
O32 P3 S32 111.2(7)
O32 P3 O31 101.9(10)
S42 P4 S41 107.0(3)
O41 P4 S41 113.9(8)
O41 P4 S42 113.6(7)
O41 P4 O42 95.5(9)
O42 P4 S41 113.1(6)
O42 P4 S42 113.7(7)
S51 P5 S52 106.0(4)
O51 P5 S51 112.4(8)
O51 P5 S52 113.3(8)
O52 P5 S51 112.1(9)
O52 P5 S52 114.8(9)
O52 P5 O51 98.4(11)
S61 P6 S62 108.0(3)
O61 P6 S61 113.2(7)
O61 P6 S62 109.6(7)
O62 P6 S61 113.2(9)
O62 P6 S62 111.7(7)
O62 P6 O61 101.1(10)
C1 O1 Mo1 122.4(14)
C1 O2 Mo2 123.1(13)
C7 O3 Mo4 123.9(15)
C7 O4 Mo5 123.9(15)
C11 O11 P1 118.8(13)
C13 O12 P1 118.1(13)
C21 O21 P2 119.9(17)
C23 O22 P2 119.5(14)
C31 O31 P3 122.9(17)
C33 O32 P3 119.0(14)
C41 O41 P4 116.7(14)
C43 O42 P4 119.4(15)
C51 O51 P5 120.0(17)
C53 O52 P5 117.6(18)
C61 O61 P6 122.3(15)
C63 O62 P6 123.7(16)
C3 N1 Mo3 120.4(13)
C6 N1 Mo3 122.4(13)
C6 N1 C3 115.8(17)
C4 N2 Mo6 119.3(12)
C4 N2 C5 116.4(16)
C5 N2 Mo6 123.6(13)
O1 C1 O2 125.5(19)
O1 C1 C2 121(2)
O2 C1 C2 113(2)
C1 C2 H2A 109.5
C1 C2 H2B 109.5
C1 C2 H2C 109.5
H2A C2 H2B 109.5
H2A C2 H2C 109.5
H2B C2 H2C 109.5
N1 C3 H3 118.9
N1 C3 C4 122.1(17)
C4 C3 H3 118.9
N2 C4 C3 120.9(16)
N2 C4 H4 119.6
C3 C4 H4 119.6
N2 C5 H5 118.5
N2 C5 C6 122.9(17)
C6 C5 H5 118.5
N1 C6 C5 121.7(18)
N1 C6 H6 119.1
C5 C6 H6 119.1
O3 C7 O4 124(2)
O3 C7 C8 119(2)
O4 C7 C8 117(2)
C7 C8 H8A 109.5
C7 C8 H8B 109.5
C7 C8 H8C 109.5
H8A C8 H8B 109.5
H8A C8 H8C 109.5
H8B C8 H8C 109.5
O11 C11 H11A 110.5
O11 C11 H11B 110.5
O11 C11 C12 106.1(19)
H11A C11 H11B 108.7
C12 C11 H11A 110.5
C12 C11 H11B 110.5
C11 C12 H12A 109.5
C11 C12 H12B 109.5
C11 C12 H12C 109.5
H12A C12 H12B 109.5
H12A C12 H12C 109.5
H12B C12 H12C 109.5
O12 C13 H13A 110.8
O12 C13 H13B 110.8
O12 C13 C14 105(2)
H13A C13 H13B 108.9
C14 C13 H13A 110.8
C14 C13 H13B 110.8
C13 C14 H14A 109.5
C13 C14 H14B 109.5
C13 C14 H14C 109.5
H14A C14 H14B 109.5
H14A C14 H14C 109.5
H14B C14 H14C 109.5
O21 C21 H21A 107.6
O21 C21 H21B 107.6
O21 C21 H21C 110.3
O21 C21 H21D 110.3
H21A C21 H21B 107.0
H21C C21 H21D 108.6
C22A C21 O21 119(4)
C22A C21 H21A 107.6
C22A C21 H21B 107.6
C22B C21 O21 107(3)
C22B C21 H21C 110.3
C22B C21 H21D 110.3
C21 C22A H22A 109.5
C21 C22A H22B 109.5
C21 C22A H22C 109.5
H22A C22A H22B 109.5
H22A C22A H22C 109.5
H22B C22A H22C 109.5
C21 C22B H22D 109.5
C21 C22B H22E 109.5
C21 C22B H22F 109.5
H22D C22B H22E 109.5
H22D C22B H22F 109.5
H22E C22B H22F 109.5
O22 C23 H23A 110.7
O22 C23 H23B 110.7
H23A C23 H23B 108.8
C24 C23 O22 105(2)
C24 C23 H23A 110.7
C24 C23 H23B 110.7
C23 C24 H24A 109.5
C23 C24 H24B 109.5
C23 C24 H24C 109.5
H24A C24 H24B 109.5
H24A C24 H24C 109.5
H24B C24 H24C 109.5
O31 C31 H31A 111.5
O31 C31 H31B 111.5
O31 C31 H31C 107.2
O31 C31 H31D 107.2
O31 C31 C32A 101(2)
H31A C31 H31B 109.3
H31C C31 H31D 106.9
C32A C31 H31A 111.5
C32A C31 H31B 111.5
C32B C31 O31 120(3)
C32B C31 H31C 107.2
C32B C31 H31D 107.2
C31 C32A H32A 109.5
C31 C32A H32B 109.5
C31 C32A H32C 109.5
H32A C32A H32B 109.5
H32A C32A H32C 109.5
H32B C32A H32C 109.5
C31 C32B H32D 109.5
C31 C32B H32E 109.5
C31 C32B H32F 109.5
H32D C32B H32E 109.5
H32D C32B H32F 109.5
H32E C32B H32F 109.5
O32 C33 H33A 110.3
O32 C33 H33B 110.3
O32 C33 C34 107(2)
H33A C33 H33B 108.5
C34 C33 H33A 110.3
C34 C33 H33B 110.3
C33 C34 H34A 109.5
C33 C34 H34B 109.5
C33 C34 H34C 109.5
H34A C34 H34B 109.5
H34A C34 H34C 109.5
H34B C34 H34C 109.5
O41 C41 H41A 110.7
O41 C41 H41B 110.7
H41A C41 H41B 108.8
C42 C41 O41 105(2)
C42 C41 H41A 110.7
C42 C41 H41B 110.7
C41 C42 H42A 109.5
C41 C42 H42B 109.5
C41 C42 H42C 109.5
H42A C42 H42B 109.5
H42A C42 H42C 109.5
H42B C42 H42C 109.5
O42 C43 H43A 110.7
O42 C43 H43B 110.7
O42 C43 C44 105.2(17)
H43A C43 H43B 108.8
C44 C43 H43A 110.7
C44 C43 H43B 110.7
C43 C44 H44A 109.5
C43 C44 H44B 109.5
C43 C44 H44C 109.5
H44A C44 H44B 109.5
H44A C44 H44C 109.5
H44B C44 H44C 109.5
O51 C51 H51A 109.1
O51 C51 H51B 109.1
H51A C51 H51B 107.9
C52 C51 O51 112(3)
C52 C51 H51A 109.1
C52 C51 H51B 109.1
C51 C52 H52A 109.5
C51 C52 H52B 109.5
C51 C52 H52C 109.5
H52A C52 H52B 109.5
H52A C52 H52C 109.5
H52B C52 H52C 109.5
O52 C53 H53A 109.7
O52 C53 H53B 109.7
H53A C53 H53B 108.2
C54 C53 O52 110(3)
C54 C53 H53A 109.7
C54 C53 H53B 109.7
C53 C54 H54A 109.5
C53 C54 H54B 109.5
C53 C54 H54C 109.5
H54A C54 H54B 109.5
H54A C54 H54C 109.5
H54B C54 H54C 109.5
O61 C61 H61A 109.4
O61 C61 H61B 109.4
O61 C61 C62 111.2(19)
H61A C61 H61B 108.0
C62 C61 H61A 109.4
C62 C61 H61B 109.4
C61 C62 H62A 109.5
C61 C62 H62B 109.5
C61 C62 H62C 109.5
H62A C62 H62B 109.5
H62A C62 H62C 109.5
H62B C62 H62C 109.5
O62 C63 H63A 109.5
O62 C63 H63B 109.5
H63A C63 H63B 108.0
C64 C63 O62 111(2)
C64 C63 H63A 109.5
C64 C63 H63B 109.5
C63 C64 H64A 109.5
C63 C64 H64B 109.5
C63 C64 H64C 109.5
H64A C64 H64B 109.5
H64A C64 H64C 109.5
H64B C64 H64C 109.5

loop_
_geom_bond_atom_site_label_1
_geom_bond_atom_site_label_2
_geom_bond_distance
Mo1 Mo2 2.681(2)
Mo1 Mo3 2.764(2)
Mo1 S1 2.328(4)
Mo1 S2 2.286(5)
Mo1 S4 2.298(5)
Mo1 S11 2.538(5)
Mo1 S12 2.550(5)
Mo1 O1 2.199(14)
Mo2 Mo3 2.746(2)
Mo2 S1 2.344(5)
Mo2 S2 2.297(5)
Mo2 S3 2.298(6)
Mo2 S21 2.543(6)
Mo2 S22 2.516(5)
Mo2 O2 2.212(16)
Mo3 S1 2.340(5)
Mo3 S3 2.291(5)
Mo3 S4 2.284(5)
Mo3 S31 2.567(5)
Mo3 S32 2.521(5)
Mo3 N1 2.412(15)
Mo4 Mo5 2.676(2)
Mo4 Mo6 2.759(2)
Mo4 S5 2.332(4)
Mo4 S6 2.285(5)
Mo4 S8 2.291(5)
Mo4 S41 2.552(5)
Mo4 S42 2.532(5)
Mo4 O3 2.202(13)
Mo5 Mo6 2.755(2)
Mo5 S5 2.328(5)
Mo5 S6 2.299(5)
Mo5 S7 2.302(5)
Mo5 S51 2.552(6)
Mo5 S52 2.509(5)
Mo5 O4 2.220(14)
Mo6 S5 2.344(4)
Mo6 S7 2.309(5)
Mo6 S8 2.272(5)
Mo6 S61 2.567(5)
Mo6 S62 2.533(5)
Mo6 N2 2.413(16)
S11 P1 2.008(7)
S12 P1 1.988(8)
S21 P2 1.996(9)
S22 P2 2.006(8)
S31 P3 2.003(8)
S32 P3 2.004(7)
S41 P4 2.004(7)
S42 P4 1.987(8)
S51 P5 1.986(9)
S52 P5 2.016(9)
S61 P6 1.999(8)
S62 P6 2.003(7)
P1 O11 1.585(17)
P1 O12 1.575(16)
P2 O21 1.576(18)
P2 O22 1.541(18)
P3 O31 1.576(17)
P3 O32 1.575(18)
P4 O41 1.555(18)
P4 O42 1.585(15)
P5 O51 1.585(17)
P5 O52 1.58(2)
P6 O61 1.573(16)
P6 O62 1.555(18)
O1 C1 1.26(3)
O2 C1 1.28(3)
O3 C7 1.23(3)
O4 C7 1.27(3)
O11 C11 1.49(3)
O12 C13 1.47(3)
O21 C21 1.42(4)
O22 C23 1.46(3)
O31 C31 1.447(7)
O32 C33 1.44(3)
O41 C41 1.50(3)
O42 C43 1.447(7)
O51 C51 1.42(4)
O52 C53 1.44(4)
O61 C61 1.44(2)
O62 C63 1.446(7)
N1 C3 1.34(3)
N1 C6 1.34(2)
N2 C4 1.33(2)
N2 C5 1.34(3)
C1 C2 1.49(3)
C2 H2A 0.9600
C2 H2B 0.9600
C2 H2C 0.9600
C3 H3 0.9300
C3 C4 1.40(2)
C4 H4 0.9300
C5 H5 0.9300
C5 C6 1.37(3)
C6 H6 0.9300
C7 C8 1.48(3)
C8 H8A 0.9600
C8 H8B 0.9600
C8 H8C 0.9600
C11 H11A 0.9700
C11 H11B 0.9700
C11 C12 1.502(7)
C12 H12A 0.9600
C12 H12B 0.9600
C12 H12C 0.9600
C13 H13A 0.9700
C13 H13B 0.9700
C13 C14 1.499(7)
C14 H14A 0.9600
C14 H14B 0.9600
C14 H14C 0.9600
C21 H21A 0.9700
C21 H21B 0.9700
C21 H21C 0.9700
C21 H21D 0.9700
C21 C22A 1.498(7)
C21 C22B 1.498(7)
C22A H22A 0.9600
C22A H22B 0.9600
C22A H22C 0.9600
C22B H22D 0.9600
C22B H22E 0.9600
C22B H22F 0.9600
C23 H23A 0.9700
C23 H23B 0.9700
C23 C24 1.496(7)
C24 H24A 0.9600
C24 H24B 0.9600
C24 H24C 0.9600
C31 H31A 0.9700
C31 H31B 0.9700
C31 H31C 0.9700
C31 H31D 0.9700
C31 C32A 1.501(7)
C31 C32B 1.499(7)
C32A H32A 0.9600
C32A H32B 0.9600
C32A H32C 0.9600
C32B H32D 0.9600
C32B H32E 0.9600
C32B H32F 0.9600
C33 H33A 0.9700
C33 H33B 0.9700
C33 C34 1.498(7)
C34 H34A 0.9600
C34 H34B 0.9600
C34 H34C 0.9600
C41 H41A 0.9700
C41 H41B 0.9700
C41 C42 1.499(7)
C42 H42A 0.9600
C42 H42B 0.9600
C42 H42C 0.9600
C43 H43A 0.9700
C43 H43B 0.9700
C43 C44 1.501(7)
C44 H44A 0.9600
C44 H44B 0.9600
C44 H44C 0.9600
C51 H51A 0.9700
C51 H51B 0.9700
C51 C52 1.497(7)
C52 H52A 0.9600
C52 H52B 0.9600
C52 H52C 0.9600
C53 H53A 0.9700
C53 H53B 0.9700
C53 C54 1.498(7)
C54 H54A 0.9600
C54 H54B 0.9600
C54 H54C 0.9600
C61 H61A 0.9700
C61 H61B 0.9700
C61 C62 1.499(7)
C62 H62A 0.9600
C62 H62B 0.9600
C62 H62C 0.9600
C63 H63A 0.9700
C63 H63B 0.9700
C63 C64 1.498(7)
C64 H64A 0.9600
C64 H64B 0.9600
C64 H64C 0.9600

loop_
_geom_torsion_atom_site_label_1
_geom_torsion_atom_site_label_2
_geom_torsion_atom_site_label_3
_geom_torsion_atom_site_label_4
_geom_torsion
Mo1 O1 C1 O2 0(3)
Mo1 O1 C1 C2 -176.8(15)
Mo2 O2 C1 O1 1(3)
Mo2 O2 C1 C2 177.7(13)
Mo3 N1 C3 C4 -166.7(15)
Mo3 N1 C6 C5 167.9(14)
Mo4 O3 C7 O4 -5(3)
Mo4 O3 C7 C8 173.6(14)
Mo5 O4 C7 O3 4(3)
Mo5 O4 C7 C8 -174.9(13)
Mo6 N2 C4 C3 -171.6(14)
Mo6 N2 C5 C6 172.7(15)
S11 P1 O11 C11 63.2(17)
S11 P1 O12 C13 -60.4(18)
S12 P1 O11 C11 -59.1(17)
S12 P1 O12 C13 62.0(17)
S21 P2 O21 C21 -56(2)
S21 P2 O22 C23 62.1(19)
S22 P2 O21 C21 64(2)
S22 P2 O22 C23 -59.7(19)
S31 P3 O31 C31 47(2)
S31 P3 O32 C33 60.5(19)
S32 P3 O31 C31 166.8(19)
S32 P3 O32 C33 -60.2(19)
S41 P4 O41 C41 -66(2)
S41 P4 O42 C43 61.2(19)
S42 P4 O41 C41 57(2)
S42 P4 O42 C43 -61.0(19)
S51 P5 O51 C51 67(2)
S51 P5 O52 C53 -56(3)
S52 P5 O51 C51 -53(2)
S52 P5 O52 C53 65(3)
S61 P6 O61 C61 -42.3(18)
S61 P6 O62 C63 -69(2)
S62 P6 O61 C61 -162.8(14)
S62 P6 O62 C63 53(2)
P1 O11 C11 C12 175.7(15)
P1 O12 C13 C14 160.6(17)
P2 O21 C21 C22A 125(4)
P2 O21 C21 C22B 178(3)
P2 O22 C23 C24 -153(3)
P3 O31 C31 C32A 122(3)
P3 O31 C31 C32B 46(4)
P3 O32 C33 C34 170.9(18)
P4 O41 C41 C42 -174(2)
P4 O42 C43 C44 -174.4(18)
P5 O51 C51 C52 -142(3)
P5 O52 C53 C54 -160(3)
P6 O61 C61 C62 -89(3)
P6 O62 C63 C64 -164(2)
O11 P1 O12 C13 -179.0(17)
O12 P1 O11 C11 -178.4(16)
O21 P2 O22 C23 -177.5(18)
O22 P2 O21 C21 -177(2)
O31 P3 O32 C33 -175.0(18)
O32 P3 O31 C31 -76(2)
O41 P4 O42 C43 -179.8(19)
O42 P4 O41 C41 176.0(19)
O51 P5 O52 C53 -174(3)
O52 P5 O51 C51 -175(2)
O61 P6 O62 C63 170(2)
O62 P6 O61 C61 79.1(18)
N1 C3 C4 N2 0(3)
N2 C5 C6 N1 -3(3)
C3 N1 C6 C5 1(3)
C4 N2 C5 C6 3(3)
C5 N2 C4 C3 -1(3)
C6 N1 C3 C4 0(3)
